data_7048559
loop_
_publ_author_name
'Etchells, Isaac M.'
'Pfrunder, Michael C.'
'Williams, J. A. Gareth'
'Moore, Evan G.'

_publ_section_title
;
 Quantification of energy transfer in bimetallic Pt(ii)-Ln(iii) complexes
 featuring an N^C^N-cyclometallating ligand.
;
_journal_issue 6
_journal_name_full 'Dalton transactions (Cambridge, England : 2003)'
_journal_page_first 2142
_journal_page_last 2149
_journal_paper_doi 10.1039/c8dt04640a
_journal_volume 48
_journal_year 2019
_chemical_formula_moiety 'C33 H21 N5 Pt'
_chemical_formula_sum 'C33 H21 N5 Pt'
_chemical_formula_weight 682.64
_space_group_crystal_system monoclinic
_space_group_IT_number 14
_space_group_name_Hall '-P 2ybc'
_space_group_name_H-M_alt 'P 1 21/c 1'
_symmetry_space_group_name_Hall '-P 2ybc'
_symmetry_space_group_name_H-M 'P 1 21/c 1'
_atom_sites_solution_hydrogens geom
_atom_sites_solution_primary dual
_audit_creation_date 2018-10-02
_audit_creation_method
;
Olex2 1.2
(compiled 2018.05.29 svn.r3508 for OlexSys, GUI svn.r5506)
;
_audit_update_record
;
2018-11-23 deposited with the CCDC.
2019-01-07 downloaded from the CCDC.
;
_cell_angle_alpha 90
_cell_angle_beta 103.940(5)
_cell_angle_gamma 90
_cell_formula_units_Z 4
_cell_length_a 15.1953(8)
_cell_length_b 11.9962(6)
_cell_length_c 14.2787(8)
_cell_measurement_reflns_used 3814
_cell_measurement_temperature 190(2)
_cell_measurement_theta_max 27.1120
_cell_measurement_theta_min 3.8230
_cell_volume 2526.1(2)
_computing_cell_refinement 'CrysAlisPro 1.171.38.46 (Rigaku OD, 2015)'
_computing_data_collection 'CrysAlisPro 1.171.38.46 (Rigaku OD, 2015)'
_computing_data_reduction 'CrysAlisPro 1.171.38.46 (Rigaku OD, 2015)'
_computing_molecular_graphics 'Olex2 (Dolomanov et al., 2009)'
_computing_publication_material 'Olex2 (Dolomanov et al., 2009)'
_computing_structure_refinement 'ShelXL (Sheldrick, 2015)'
_computing_structure_solution 'ShelXT (Sheldrick, 2015)'
_diffrn_ambient_temperature 190.15
_diffrn_detector 'CCD plate'
_diffrn_detector_area_resol_mean 8.0217
_diffrn_detector_type EosS2
_diffrn_measured_fraction_theta_full 0.998
_diffrn_measured_fraction_theta_max 0.998
_diffrn_measurement_details
;
List of Runs (angles in degrees, time in seconds):

  # Type    Start    End  Width  t~exp~   \w     \q     \k     \f   Frames
#--------------------------------------------------------------------------
  1  \w    -23.00  30.00   1.00    7.50    --   17.37 -57.00 120.00   53
  2  \w    -43.00  32.00   1.00    7.50    --   17.37 -57.00 -60.00   75
  3  \w     39.00  65.00   1.00    7.50    --   17.37  57.00-120.00   26
  4  \w    -86.00 -18.00   1.00    7.50    --  -18.93 -57.00  30.00   68
  5  \w    -94.00 -36.00   1.00    7.50    --  -18.93-178.00 120.00   58
;
_diffrn_measurement_device 'four-circle diffractometer'
_diffrn_measurement_device_type 'Xcalibur, EosS2, Gemini ultra'
_diffrn_measurement_method '\w scans'
_diffrn_orient_matrix_type 'CrysAlisPro convention (1999,Acta A55,543-557)'
_diffrn_orient_matrix_UB_11 0.0098363000
_diffrn_orient_matrix_UB_12 -0.0295793000
_diffrn_orient_matrix_UB_13 0.0443077000
_diffrn_orient_matrix_UB_21 0.0437785000
_diffrn_orient_matrix_UB_22 0.0243938000
_diffrn_orient_matrix_UB_23 0.0123603000
_diffrn_orient_matrix_UB_31 -0.0172545000
_diffrn_orient_matrix_UB_32 0.0450220000
_diffrn_orient_matrix_UB_33 0.0224425000
_diffrn_radiation_monochromator graphite
_diffrn_radiation_probe x-ray
_diffrn_radiation_type MoK\a
_diffrn_radiation_wavelength 0.71073
_diffrn_reflns_av_R_equivalents 0.0649
_diffrn_reflns_av_unetI/netI 0.0833
_diffrn_reflns_Laue_measured_fraction_full 0.998
_diffrn_reflns_Laue_measured_fraction_max 0.998
_diffrn_reflns_limit_h_max 17
_diffrn_reflns_limit_h_min -18
_diffrn_reflns_limit_k_max 14
_diffrn_reflns_limit_k_min -13
_diffrn_reflns_limit_l_max 17
_diffrn_reflns_limit_l_min -17
_diffrn_reflns_number 12635
_diffrn_reflns_point_group_measured_fraction_full 0.998
_diffrn_reflns_point_group_measured_fraction_max 0.998
_diffrn_reflns_theta_full 25.000
_diffrn_reflns_theta_max 26.369
_diffrn_reflns_theta_min 3.388
_diffrn_source 'fine-focus sealed X-ray tube'
_diffrn_source_type 'Enhance (Mo) X-ray Source'
_exptl_absorpt_coefficient_mu 5.588
_exptl_absorpt_correction_T_max 1.00000
_exptl_absorpt_correction_T_min 0.84001
_exptl_absorpt_correction_type multi-scan
_exptl_absorpt_process_details
;
CrysAlisPro 1.171.38.46 (Rigaku Oxford Diffraction, 2015)
Empirical absorption correction using spherical harmonics,
 implemented in SCALE3 ABSPACK scaling algorithm.
;
_exptl_crystal_colour Yellow
_exptl_crystal_density_diffrn 1.795
_exptl_crystal_density_method 'not measured'
_exptl_crystal_description block
_exptl_crystal_F_000 1328
_exptl_crystal_recrystallization_method 'Re-crystallisation from solvent: Acetonitrile'
_exptl_crystal_size_max 0.1
_exptl_crystal_size_mid 0.085
_exptl_crystal_size_min 0.05
_refine_diff_density_max 1.152
_refine_diff_density_min -1.195
_refine_diff_density_rms 0.166
_refine_ls_extinction_method none
_refine_ls_goodness_of_fit_ref 1.015
_refine_ls_hydrogen_treatment constr
_refine_ls_matrix_type full
_refine_ls_number_parameters 352
_refine_ls_number_reflns 5146
_refine_ls_number_restraints 0
_refine_ls_restrained_S_all 1.015
_refine_ls_R_factor_all 0.0602
_refine_ls_R_factor_gt 0.0420
_refine_ls_shift/su_max 0.002
_refine_ls_shift/su_mean 0.000
_refine_ls_structure_factor_coef Fsqd
_refine_ls_weighting_details 'w=1/[\s^2^(Fo^2^)+(0.0099P)^2^] where P=(Fo^2^+2Fc^2^)/3'
_refine_ls_weighting_scheme calc
_refine_ls_wR_factor_gt 0.0725
_refine_ls_wR_factor_ref 0.0815
_reflns_Friedel_coverage 0.000
_reflns_number_gt 4014
_reflns_number_total 5146
_reflns_threshold_expression 'I > 2\s(I)'
_cod_data_source_file c8dt04640a2.cif
_cod_data_source_block ie18_2
_cod_depositor_comments 'Adding full bibliography for 7048559.cif.'
_cod_database_code 7048559
_shelx_shelxl_version_number 2018/3
_chemical_oxdiff_formula 'Pt Gd C38 N8 O10 H20'
_shelx_space_group_comment
;
The symmetry employed for this shelxl refinement is uniquely defined
by the following loop, which should always be used as a source of
symmetry information in preference to the above space-group names.
They are only intended as comments.
;
_reflns_odcompleteness_completeness 99.69
_reflns_odcompleteness_iscentric 1
_reflns_odcompleteness_theta 26.32
_olex2_refinement_description
;
1. Fixed Uiso
 At 1.2 times of:
  All C(H) groups
2.a Aromatic/amide H refined with riding coordinates:
 C5(H5), C4(H4), C10(H10), C2(H2), C7(H7), C30(H30), C3(H3), C25(H25),
 C15(H15), C23(H23), C21(H21), C32(H32), C28(H28), C13(H13), C20(H20), C9(H9),
 C27(H27), C14(H14), C8(H8), C22(H22), C26(H26)
;
_olex2_submission_special_instructions 'No special instructions were received'
_oxdiff_exptl_absorpt_empirical_details
;
Empirical correction (ABSPACK) includes:
- Absorption correction using spherical harmonics
- Frame scaling
;
_oxdiff_exptl_absorpt_empirical_full_max 1.483
_oxdiff_exptl_absorpt_empirical_full_min 0.824

loop_
_space_group_symop_operation_xyz
'x, y, z'
'-x, y+1/2, -z+1/2'
'-x, -y, -z'
'x, -y-1/2, z-1/2'

loop_
_atom_site_label
_atom_site_type_symbol
_atom_site_fract_x
_atom_site_fract_y
_atom_site_fract_z
_atom_site_U_iso_or_equiv
_atom_site_adp_type
_atom_site_occupancy
_atom_site_site_symmetry_order
_atom_site_calc_flag
_atom_site_refinement_flags_posn
Pt1 Pt 0.52736(2) 0.39054(2) 0.38469(2) 0.02376(9) Uani 1 1 d .
N1 N 0.4631(3) 0.3490(4) 0.4896(3) 0.0264(12) Uani 1 1 d .
N2 N 0.5503(3) 0.4589(4) 0.2621(3) 0.0256(12) Uani 1 1 d .
C11 C 0.4100(4) 0.4559(5) 0.3321(4) 0.0276(14) Uani 1 1 d .
N5 N 0.9747(3) 0.1219(4) 0.6021(3) 0.0244(12) Uani 1 1 d .
C17 C 0.6525(4) 0.3225(5) 0.4428(4) 0.0268(14) Uani 1 1 d .
N3 N 0.8530(4) 0.0677(5) 0.7838(4) 0.0382(14) Uani 1 1 d .
C1 C 0.3736(4) 0.3840(5) 0.4730(4) 0.0295(15) Uani 1 1 d .
C16 C 0.3973(4) 0.5182(5) 0.2465(4) 0.0286(15) Uani 1 1 d .
C6 C 0.4787(4) 0.5187(5) 0.2084(4) 0.0288(15) Uani 1 1 d .
C5 C 0.5003(5) 0.2969(5) 0.5718(4) 0.0321(16) Uani 1 1 d .
H5 H 0.562233 0.275645 0.584619 0.039 Uiso 1 1 calc R
C12 C 0.3427(4) 0.4456(5) 0.3822(4) 0.0294(15) Uani 1 1 d .
N4 N 1.0298(4) 0.2323(5) 0.3889(4) 0.0447(16) Uani 1 1 d .
C4 C 0.4502(5) 0.2724(5) 0.6402(5) 0.0392(18) Uani 1 1 d .
H4 H 0.477742 0.234118 0.698028 0.047 Uiso 1 1 calc R
C29 C 0.9053(4) 0.1252(5) 0.6460(4) 0.0268(14) Uani 1 1 d .
C31 C 0.8103(4) 0.2308(5) 0.5181(4) 0.0234(13) Uani 1 1 d .
C33 C 0.9610(4) 0.1736(5) 0.5159(4) 0.0260(14) Uani 1 1 d .
C19 C 0.9195(4) 0.0608(5) 0.7381(4) 0.0277(14) Uani 1 1 d .
C24 C 1.0411(4) 0.1733(5) 0.4708(4) 0.0288(14) Uani 1 1 d .
C10 C 0.6275(4) 0.4515(5) 0.2334(4) 0.0325(16) Uani 1 1 d .
H10 H 0.675657 0.407678 0.270171 0.039 Uiso 1 1 calc R
C2 C 0.3242(5) 0.3603(5) 0.5382(5) 0.0358(17) Uani 1 1 d .
H2 H 0.262469 0.382839 0.525496 0.043 Uiso 1 1 calc R
C7 C 0.4883(4) 0.5753(5) 0.1275(4) 0.0342(16) Uani 1 1 d .
H7 H 0.439940 0.619166 0.091266 0.041 Uiso 1 1 calc R
C18 C 0.7246(4) 0.2829(5) 0.4747(4) 0.0316(15) Uani 1 1 d .
C30 C 0.8261(4) 0.1799(5) 0.6085(4) 0.0273(14) Uani 1 1 d .
H30 H 0.781006 0.183394 0.644325 0.033 Uiso 1 1 calc R
C3 C 0.3620(5) 0.3044(5) 0.6223(5) 0.0424(19) Uani 1 1 d .
H3 H 0.326885 0.288295 0.667390 0.051 Uiso 1 1 calc R
C25 C 1.1201(4) 0.1191(5) 0.5124(5) 0.0331(16) Uani 1 1 d .
H25 H 1.125681 0.078208 0.570518 0.040 Uiso 1 1 calc R
C15 C 0.3137(4) 0.5703(6) 0.2109(5) 0.0353(16) Uani 1 1 d .
H15 H 0.302925 0.611808 0.152611 0.042 Uiso 1 1 calc R
C23 C 0.8622(5) 0.0070(6) 0.8646(5) 0.0433(19) Uani 1 1 d .
H23 H 0.815632 0.011595 0.898488 0.052 Uiso 1 1 calc R
C21 C 1.0029(5) -0.0665(6) 0.8527(5) 0.0448(19) Uani 1 1 d .
H21 H 1.054297 -0.112628 0.876157 0.054 Uiso 1 1 calc R
C32 C 0.8809(4) 0.2253(5) 0.4708(4) 0.0322(16) Uani 1 1 d .
H32 H 0.873752 0.256816 0.408334 0.039 Uiso 1 1 calc R
C28 C 1.1013(5) 0.2359(6) 0.3486(5) 0.047(2) Uani 1 1 d .
H28 H 1.095224 0.277381 0.290709 0.056 Uiso 1 1 calc R
C13 C 0.2596(4) 0.4987(6) 0.3455(5) 0.0399(18) Uani 1 1 d .
H13 H 0.212180 0.492241 0.378025 0.048 Uiso 1 1 calc R
C20 C 0.9952(4) -0.0041(5) 0.7701(5) 0.0364(17) Uani 1 1 d .
H20 H 1.041563 -0.005869 0.735909 0.044 Uiso 1 1 calc R
C9 C 0.6396(5) 0.5051(6) 0.1528(5) 0.0386(17) Uani 1 1 d .
H9 H 0.695513 0.498735 0.134482 0.046 Uiso 1 1 calc R
C27 C 1.1817(5) 0.1837(6) 0.3855(6) 0.0457(19) Uani 1 1 d .
H27 H 1.229887 0.188302 0.353983 0.055 Uiso 1 1 calc R
C14 C 0.2467(4) 0.5610(6) 0.2610(5) 0.0465(19) Uani 1 1 d .
H14 H 0.190554 0.598137 0.237274 0.056 Uiso 1 1 calc R
C8 C 0.5712(5) 0.5674(6) 0.0992(5) 0.0400(18) Uani 1 1 d .
H8 H 0.578812 0.605260 0.043204 0.048 Uiso 1 1 calc R
C22 C 0.9341(5) -0.0608(6) 0.9008(5) 0.0465(19) Uani 1 1 d .
H22 H 0.936990 -0.103051 0.957763 0.056 Uiso 1 1 calc R
C26 C 1.1912(5) 0.1250(6) 0.4684(5) 0.0455(19) Uani 1 1 d .
H26 H 1.246751 0.088152 0.496095 0.055 Uiso 1 1 calc R

loop_
_atom_site_aniso_label
_atom_site_aniso_U_11
_atom_site_aniso_U_22
_atom_site_aniso_U_33
_atom_site_aniso_U_23
_atom_site_aniso_U_13
_atom_site_aniso_U_12
Pt1 0.02036(13) 0.02390(14) 0.02384(14) 0.00054(11) -0.00089(10) 0.00275(11)
N1 0.029(3) 0.023(3) 0.026(3) 0.000(2) 0.004(2) -0.002(3)
N2 0.018(3) 0.025(3) 0.031(3) -0.004(2) -0.001(2) -0.006(2)
C11 0.025(3) 0.030(4) 0.024(3) -0.003(3) -0.002(3) 0.003(3)
N5 0.019(3) 0.022(3) 0.028(3) 0.000(2) 0.000(2) 0.004(2)
C17 0.026(3) 0.030(4) 0.020(3) -0.003(3) -0.001(3) -0.006(3)
N3 0.034(3) 0.042(4) 0.041(3) 0.007(3) 0.013(3) 0.002(3)
C1 0.031(3) 0.027(4) 0.032(4) -0.004(3) 0.008(3) 0.000(3)
C16 0.027(3) 0.031(4) 0.025(3) 0.002(3) 0.000(3) 0.000(3)
C6 0.022(3) 0.035(4) 0.025(3) 0.004(3) -0.003(3) 0.003(3)
C5 0.045(4) 0.021(3) 0.031(4) -0.002(3) 0.010(3) 0.005(3)
C12 0.033(4) 0.030(4) 0.022(3) -0.003(3) 0.000(3) -0.003(3)
N4 0.041(4) 0.049(4) 0.049(4) 0.006(3) 0.020(3) 0.012(3)
C4 0.063(5) 0.026(4) 0.028(4) -0.001(3) 0.008(4) 0.008(4)
C29 0.024(3) 0.030(4) 0.024(3) -0.003(3) -0.001(3) 0.002(3)
C31 0.017(3) 0.020(3) 0.029(3) -0.004(3) -0.003(3) 0.001(3)
C33 0.024(3) 0.025(3) 0.029(4) -0.013(3) 0.005(3) -0.008(3)
C19 0.028(3) 0.027(3) 0.026(3) -0.004(3) 0.003(3) -0.006(3)
C24 0.031(3) 0.024(3) 0.029(4) -0.004(3) 0.003(3) -0.001(3)
C10 0.022(3) 0.035(4) 0.038(4) -0.002(3) 0.004(3) 0.001(3)
C2 0.036(4) 0.033(4) 0.040(4) -0.004(3) 0.015(4) -0.002(3)
C7 0.038(4) 0.030(4) 0.032(4) 0.007(3) 0.005(3) 0.013(3)
C18 0.030(4) 0.034(4) 0.030(4) -0.002(3) 0.005(3) 0.000(3)
C30 0.020(3) 0.020(3) 0.040(4) 0.003(3) 0.004(3) -0.003(3)
C3 0.065(5) 0.027(4) 0.038(4) -0.004(3) 0.019(4) -0.002(4)
C25 0.025(3) 0.035(4) 0.036(4) -0.009(3) 0.003(3) 0.001(3)
C15 0.029(4) 0.036(4) 0.036(4) 0.008(3) -0.002(3) 0.007(3)
C23 0.041(4) 0.054(5) 0.039(4) 0.017(4) 0.016(4) 0.013(4)
C21 0.043(4) 0.041(4) 0.045(4) 0.020(4) 0.000(4) 0.015(4)
C32 0.033(4) 0.033(4) 0.031(4) -0.001(3) 0.009(3) -0.001(3)
C28 0.056(5) 0.048(5) 0.043(5) 0.005(4) 0.023(4) 0.004(4)
C13 0.023(3) 0.046(5) 0.051(5) 0.003(4) 0.008(3) 0.005(3)
C20 0.025(4) 0.041(4) 0.044(4) 0.005(3) 0.010(3) 0.007(3)
C9 0.040(4) 0.041(4) 0.040(4) 0.009(3) 0.019(4) 0.004(4)
C27 0.038(4) 0.043(5) 0.060(5) -0.007(4) 0.021(4) -0.001(4)
C14 0.022(3) 0.054(5) 0.059(5) 0.015(4) 0.000(4) 0.009(4)
C8 0.057(5) 0.036(4) 0.028(4) 0.009(3) 0.011(4) 0.005(4)
C22 0.053(5) 0.034(4) 0.051(5) 0.013(4) 0.009(4) -0.003(4)
C26 0.030(4) 0.050(5) 0.056(5) -0.010(4) 0.009(4) 0.006(4)

loop_
_atom_type_symbol
_atom_type_description
_atom_type_scat_dispersion_real
_atom_type_scat_dispersion_imag
_atom_type_scat_source
C C 0.0033 0.0016 'International Tables Vol C Tables 4.2.6.8 and 6.1.1.4'
H H 0.0000 0.0000 'International Tables Vol C Tables 4.2.6.8 and 6.1.1.4'
N N 0.0061 0.0033 'International Tables Vol C Tables 4.2.6.8 and 6.1.1.4'
Pt Pt -1.7033 8.3905 'International Tables Vol C Tables 4.2.6.8 and 6.1.1.4'

loop_
_geom_angle_atom_site_label_1
_geom_angle_atom_site_label_2
_geom_angle_atom_site_label_3
_geom_angle
N1 Pt1 N2 160.3(2)
N1 Pt1 C17 99.6(2)
N2 Pt1 C17 100.0(2)
C11 Pt1 N1 79.8(2)
C11 Pt1 N2 80.5(2)
C11 Pt1 C17 179.0(2)
C1 N1 Pt1 115.1(4)
C5 N1 Pt1 126.0(4)
C5 N1 C1 118.9(5)
C6 N2 Pt1 114.5(4)
C10 N2 Pt1 125.6(4)
C10 N2 C6 119.9(5)
C16 C11 Pt1 118.4(4)
C12 C11 Pt1 119.4(4)
C12 C11 C16 122.1(6)
C33 N5 C29 116.4(5)
C18 C17 Pt1 178.9(6)
C19 N3 C23 117.0(6)
N1 C1 C12 113.2(5)
C2 C1 N1 120.0(6)
C2 C1 C12 126.8(6)
C11 C16 C6 111.9(6)
C15 C16 C11 118.5(6)
C15 C16 C6 129.6(6)
N2 C6 C16 114.6(5)
N2 C6 C7 119.8(5)
C7 C6 C16 125.6(6)
N1 C5 C4 121.7(6)
C11 C12 C1 112.5(6)
C11 C12 C13 118.5(6)
C13 C12 C1 128.9(6)
C24 N4 C28 116.2(6)
C3 C4 C5 119.0(6)
N5 C29 C19 115.4(5)
N5 C29 C30 123.1(6)
C30 C29 C19 121.5(6)
C30 C31 C18 121.5(5)
C30 C31 C32 116.4(6)
C32 C31 C18 122.0(6)
N5 C33 C24 115.2(5)
N5 C33 C32 123.9(5)
C32 C33 C24 120.9(6)
N3 C19 C29 115.7(6)
N3 C19 C20 123.1(6)
C20 C19 C29 121.2(6)
N4 C24 C33 115.1(6)
N4 C24 C25 123.0(6)
C25 C24 C33 121.9(6)
N2 C10 C9 122.2(6)
C1 C2 C3 121.1(6)
C6 C7 C8 119.2(6)
C17 C18 C31 176.4(7)
C29 C30 C31 120.9(6)
C4 C3 C2 119.2(6)
C24 C25 C26 118.7(6)
C14 C15 C16 119.6(6)
N3 C23 C22 124.0(6)
C20 C21 C22 118.6(7)
C33 C32 C31 119.2(6)
N4 C28 C27 124.1(7)
C14 C13 C12 119.7(6)
C19 C20 C21 119.0(6)
C8 C9 C10 119.5(6)
C26 C27 C28 118.4(7)
C15 C14 C13 121.6(6)
C9 C8 C7 119.2(6)
C23 C22 C21 118.3(7)
C27 C26 C25 119.6(7)

loop_
_geom_bond_atom_site_label_1
_geom_bond_atom_site_label_2
_geom_bond_distance
Pt1 N1 2.037(5)
Pt1 N2 2.037(5)
Pt1 C11 1.927(6)
Pt1 C17 2.052(6)
N1 C1 1.389(8)
N1 C5 1.330(7)
N2 C6 1.372(7)
N2 C10 1.336(7)
C11 C16 1.405(8)
C11 C12 1.388(8)
N5 C29 1.351(7)
N5 C33 1.350(7)
C17 C18 1.180(8)
N3 C19 1.331(7)
N3 C23 1.343(8)
C1 C12 1.467(8)
C1 C2 1.359(8)
C16 C6 1.467(8)
C16 C15 1.397(8)
C6 C7 1.377(8)
C5 C4 1.405(8)
C12 C13 1.399(8)
N4 C24 1.341(8)
N4 C28 1.348(7)
C4 C3 1.358(10)
C29 C19 1.495(8)
C29 C30 1.362(8)
C31 C18 1.443(8)
C31 C30 1.395(8)
C31 C32 1.401(7)
C33 C24 1.508(8)
C33 C32 1.380(8)
C19 C20 1.373(8)
C24 C25 1.368(8)
C10 C9 1.369(8)
C2 C3 1.375(9)
C7 C8 1.416(8)
C25 C26 1.377(8)
C15 C14 1.382(8)
C23 C22 1.360(9)
C21 C20 1.378(8)
C21 C22 1.384(9)
C28 C27 1.360(10)
C13 C14 1.392(9)
C9 C8 1.357(9)
C27 C26 1.355(9)
